data_7036007
loop_
_publ_author_name
'Marchenko, Anatoliy'
'Koidan, Georgyi'
'Hurieva, Anastasiya'
'Vlasenko, Yurii'
'Kostyuk, Aleksandr'
'Biffis, Andrea'

_publ_section_title
;
 Palladium(ii) complexes with chelating N-phosphanyl acyclic
 diaminocarbenes: synthesis, characterization and catalytic performance in
 Suzuki couplings.
;
_journal_issue 5
_journal_name_full 'Dalton transactions (Cambridge, England : 2003)'
_journal_page_first 1967
_journal_page_last 1975
_journal_paper_doi 10.1039/c5dt02250a
_journal_volume 45
_journal_year 2016
_chemical_absolute_configuration ad
_chemical_formula_moiety 'C22 H39 Cl2 N2 P1 Pd1'
_chemical_formula_sum 'C22 H39 Cl2 N2 P Pd'
_chemical_formula_weight 539.84
_space_group_IT_number 19
_symmetry_cell_setting orthorhombic
_symmetry_space_group_name_Hall 'P 2ac 2ab'
_symmetry_space_group_name_H-M 'P 21 21 21'
_atom_sites_solution_hydrogens difmap
_atom_sites_solution_primary direct
_audit_block_doi 10.5517/cc13wwjd
_audit_update_record
;
2014-12-16 deposited with the CCDC.
2015-07-30 downloaded from the CCDC.
;
_cell_angle_alpha 90
_cell_angle_beta 90
_cell_angle_gamma 90
_cell_formula_units_Z 4
_cell_length_a 10.2491(14)
_cell_length_b 12.2572(16)
_cell_length_c 19.524(3)
_cell_measurement_reflns_used 6686
_cell_measurement_temperature 173
_cell_measurement_theta_max 24.68
_cell_measurement_theta_min 2.67
_cell_volume 2452.7(6)
_computing_cell_refinement 'Apex2 (Bruker AXS, 2006)'
_computing_data_collection 'Apex2 (Bruker AXS, 2006)'
_computing_data_reduction 'Apex2 (Bruker AXS, 2006)'
_computing_molecular_graphics 'CAMERON (Watkin et al., 1996)'
_computing_publication_material 'CRYSTALS (Betteridge et al., 2003)'
_computing_structure_refinement 'CRYSTALS (Betteridge et al., 2003)'
_computing_structure_solution 'SIR92 (Altomare et al., 1994)'
_diffrn_ambient_temperature 173
_diffrn_measured_fraction_theta_full 0.999
_diffrn_measured_fraction_theta_max 0.999
_diffrn_measurement_device 'Bruker Apex2'
_diffrn_measurement_device_type Area
_diffrn_measurement_method \w/2\q
_diffrn_radiation_monochromator graphite
_diffrn_radiation_type 'Mo K\a'
_diffrn_radiation_wavelength 0.71073
_diffrn_reflns_av_R_equivalents 0.092
_diffrn_reflns_limit_h_max 10
_diffrn_reflns_limit_h_min -12
_diffrn_reflns_limit_k_max 13
_diffrn_reflns_limit_k_min -15
_diffrn_reflns_limit_l_max 19
_diffrn_reflns_limit_l_min -24
_diffrn_reflns_number 24875
_diffrn_reflns_theta_full 26.419
_diffrn_reflns_theta_max 26.419
_diffrn_reflns_theta_min 1.962
_diffrn_standards_number 0
_exptl_absorpt_coefficient_mu 1.051
_exptl_absorpt_correction_T_max 0.79
_exptl_absorpt_correction_T_min 0.67
_exptl_absorpt_correction_type multi-scan
_exptl_absorpt_process_details 'DENZO/SCALEPACK (Otwinowski & Minor, 1997)'
_exptl_crystal_colour colourless
_exptl_crystal_density_diffrn 1.462
_exptl_crystal_density_method 'not measured'
_exptl_crystal_description prism
_exptl_crystal_F_000 1120
_exptl_crystal_size_max 0.40
_exptl_crystal_size_mid 0.38
_exptl_crystal_size_min 0.22
_refine_diff_density_max 1.70
_refine_diff_density_min -2.09
_refine_ls_abs_structure_details 'Flack (1983), 2174 Friedel-pairs'
_refine_ls_abs_structure_Flack 0.08(5)
_refine_ls_extinction_coef 19.901
_refine_ls_extinction_method 'Larson (1970), Equation 22'
_refine_ls_goodness_of_fit_ref 1.0370
_refine_ls_hydrogen_treatment noref
_refine_ls_matrix_type full
_refine_ls_number_parameters 254
_refine_ls_number_reflns 3839
_refine_ls_number_restraints 6
_refine_ls_R_factor_all 0.0907
_refine_ls_R_factor_gt 0.0777
_refine_ls_shift/su_max 0.000233
_refine_ls_structure_factor_coef F
_refine_ls_weighting_details
;
 Method, part 1, Chebychev polynomial, (Watkin, 1994, Prince, 1982) 
 [weight] = 1.0/[A~0~*T~0~(x)+A~1~*T~1~(x) ... +A~n-1~]*T~n-1~(x)] 
 where A~i~ are the Chebychev coefficients listed below and x= Fcalc/Fmax 
 Method = Robust Weighting (Prince, 1982) 
 W = [weight] * [1-(deltaF/6*sigmaF)^2^]^2^ 
 A~i~ are: 
 3.39 -1.67 2.76 
;
_refine_ls_weighting_scheme calc
_refine_ls_wR_factor_all 0.0586
_refine_ls_wR_factor_gt 0.0556
_refine_ls_wR_factor_ref 0.0545
_reflns_limit_h_max 12
_reflns_limit_h_min -12
_reflns_limit_k_max 15
_reflns_limit_k_min 0
_reflns_limit_l_max 24
_reflns_limit_l_min 0
_reflns_number_gt 4181
_reflns_number_total 5027
_reflns_threshold_expression I>2.0\s(I)
_oxford_diffrn_Wilson_B_factor 1.80
_oxford_diffrn_Wilson_scale 10.89
_oxford_refine_ls_r_factor_ref 0.0724
_oxford_refine_ls_scale 0.3137(7)
_oxford_reflns_number_all 5006
_oxford_reflns_threshold_expression_ref I>3.0\s(I)
_cod_data_source_file c5dt02250a2.cif
_cod_data_source_block 1
_cod_depositor_comments
;
The following automatic conversions were performed:

'_symmetry_cell_setting' value 'Orthorhombic' changed to
'orthorhombic' according to
/usr/data/users/saulius/crontab/automatic-downloads/rss-feeds/RSC/lib/dictionaries/cif_core.dic
dictionary named 'cif_core.dic' version 2.4.2 from 2011-04-26.

Automatic conversion script
Id: cif_fix_values 3271 2015-04-21 07:52:19Z andrius 

 Adding full bibliography for 7036005--7036009.cif.
;
_cod_original_sg_symbol_H-M 'P 21 21 21 '
_cod_original_formula_sum 'C22 H39 Cl2 N2 P1 Pd1'
_cod_database_code 7036007

loop_
_symmetry_equiv_pos_as_xyz
x,y,z
x+1/2,-y+1/2,-z
-x,y+1/2,-z+1/2
-x+1/2,-y,z+1/2

loop_
_atom_site_label
_atom_site_type_symbol
_atom_site_fract_x
_atom_site_fract_y
_atom_site_fract_z
_atom_site_U_iso_or_equiv
_atom_site_occupancy
_atom_site_adp_type
_atom_site_refinement_flags_adp
Pd1 Pd -0.05112(5) 0.48362(4) 0.49602(3) 0.0218 1.0000 Uani .
Cl1 Cl -0.0540(2) 0.42048(14) 0.38153(9) 0.0313 1.0000 Uani .
Cl2 Cl -0.27864(16) 0.52451(18) 0.48456(9) 0.0340 1.0000 Uani .
P1 P 0.16112(19) 0.49399(18) 0.51340(9) 0.0285 1.0000 Uani .
N1 N 0.1239(5) 0.5618(5) 0.5883(3) 0.0202 1.0000 Uani .
N2 N -0.0804(5) 0.5405(5) 0.6485(3) 0.0260 1.0000 Uani U
C1 C -0.0072(7) 0.5336(6) 0.5928(3) 0.0224 1.0000 Uani U
C2 C 0.2122(6) 0.6236(6) 0.6330(4) 0.0211 1.0000 Uani .
C3 C 0.2249(7) 0.7340(6) 0.6228(4) 0.0260 1.0000 Uani .
C4 C 0.3208(8) 0.7924(6) 0.6582(4) 0.0267 1.0000 Uani .
C5 C 0.4009(7) 0.7386(5) 0.7059(4) 0.0199 1.0000 Uani .
C6 C 0.3828(7) 0.6294(6) 0.7181(4) 0.0259 1.0000 Uani .
C7 C 0.2890(7) 0.5696(6) 0.6811(4) 0.0258 1.0000 Uani .
C8 C 0.5059(8) 0.8022(7) 0.7431(5) 0.0375 1.0000 Uani .
C9 C -0.0402(8) 0.5973(6) 0.7126(4) 0.0338 1.0000 Uani .
C10 C -0.0948(8) 0.7122(6) 0.7115(5) 0.0341 1.0000 Uani .
C11 C -0.0688(9) 0.5388(8) 0.7792(4) 0.0452 1.0000 Uani .
C12 C -0.2059(6) 0.4759(6) 0.6458(3) 0.0277 1.0000 Uani .
C13 C -0.3233(7) 0.5362(7) 0.6716(4) 0.0357 1.0000 Uani .
C14 C -0.1900(8) 0.3616(7) 0.6781(4) 0.0379 1.0000 Uani .
C15 C 0.2464(7) 0.3635(6) 0.5341(4) 0.0270 1.0000 Uani .
C16 C 0.1737(8) 0.3090(8) 0.5929(5) 0.0399 1.0000 Uani .
C17 C 0.2379(9) 0.2907(7) 0.4719(4) 0.0395 1.0000 Uani .
C18 C 0.3916(8) 0.3787(7) 0.5540(5) 0.0381 1.0000 Uani .
C19 C 0.2501(6) 0.5859(6) 0.4553(4) 0.0247 1.0000 Uani .
C20 C 0.2775(8) 0.5243(8) 0.3884(4) 0.0410 1.0000 Uani .
C21 C 0.3765(7) 0.6332(7) 0.4823(4) 0.0392 1.0000 Uani .
C22 C 0.1539(7) 0.6798(7) 0.4397(4) 0.0309 1.0000 Uani .
H31 H 0.1713 0.7703 0.5919 0.0280 1.0000 Uiso .
H41 H 0.3297 0.8671 0.6504 0.0320 1.0000 Uiso .
H61 H 0.4340 0.5953 0.7504 0.0291 1.0000 Uiso .
H71 H 0.2790 0.4951 0.6895 0.0319 1.0000 Uiso .
H81 H 0.5049 0.7840 0.7912 0.0518 1.0000 Uiso .
H82 H 0.4886 0.8800 0.7388 0.0520 1.0000 Uiso .
H83 H 0.5886 0.7860 0.7243 0.0522 1.0000 Uiso .
H91 H 0.0542 0.6058 0.7104 0.0390 1.0000 Uiso .
H101 H -0.0611 0.7519 0.7487 0.0580 1.0000 Uiso .
H102 H -0.0737 0.7476 0.6689 0.0580 1.0000 Uiso .
H103 H -0.1889 0.7096 0.7150 0.0580 1.0000 Uiso .
H111 H -0.0323 0.4681 0.7781 0.0590 1.0000 Uiso .
H112 H -0.0325 0.5803 0.8164 0.0590 1.0000 Uiso .
H113 H -0.1622 0.5346 0.7854 0.0590 1.0000 Uiso .
H121 H -0.2196 0.4619 0.5977 0.0317 1.0000 Uiso .
H131 H -0.3994 0.4931 0.6635 0.0510 1.0000 Uiso .
H132 H -0.3132 0.5494 0.7196 0.0508 1.0000 Uiso .
H133 H -0.3307 0.6048 0.6482 0.0510 1.0000 Uiso .
H141 H -0.1877 0.3678 0.7277 0.0519 1.0000 Uiso .
H142 H -0.1078 0.3296 0.6638 0.0520 1.0000 Uiso .
H143 H -0.2594 0.3157 0.6648 0.0521 1.0000 Uiso .
H161 H 0.1671 0.3538 0.6315 0.0558 1.0000 Uiso .
H162 H 0.2193 0.2408 0.6069 0.0560 1.0000 Uiso .
H163 H 0.0872 0.2851 0.5785 0.0560 1.0000 Uiso .
H171 H 0.2891 0.3160 0.4354 0.0589 1.0000 Uiso .
H172 H 0.2662 0.2154 0.4832 0.0589 1.0000 Uiso .
H173 H 0.1475 0.2831 0.4566 0.0590 1.0000 Uiso .
H181 H 0.4426 0.4038 0.5145 0.0488 1.0000 Uiso .
H182 H 0.4289 0.3138 0.5707 0.0489 1.0000 Uiso .
H183 H 0.4009 0.4359 0.5891 0.0489 1.0000 Uiso .
H201 H 0.3452 0.4681 0.3975 0.0569 1.0000 Uiso .
H202 H 0.3071 0.5719 0.3552 0.0570 1.0000 Uiso .
H203 H 0.2008 0.4852 0.3741 0.0570 1.0000 Uiso .
H211 H 0.4114 0.6870 0.4509 0.0500 1.0000 Uiso .
H212 H 0.3633 0.6719 0.5261 0.0500 1.0000 Uiso .
H213 H 0.4404 0.5780 0.4899 0.0500 1.0000 Uiso .
H221 H 0.1274 0.7151 0.4811 0.0489 1.0000 Uiso .
H222 H 0.1949 0.7323 0.4099 0.0490 1.0000 Uiso .
H223 H 0.0764 0.6520 0.4167 0.0490 1.0000 Uiso .

loop_
_atom_site_aniso_label
_atom_site_aniso_U_11
_atom_site_aniso_U_22
_atom_site_aniso_U_33
_atom_site_aniso_U_23
_atom_site_aniso_U_13
_atom_site_aniso_U_12
Pd1 0.01385(19) 0.0248(2) 0.0268(2) 0.0007(3) 0.0015(2) -0.0024(3)
Cl1 0.0310(9) 0.0299(9) 0.0331(9) -0.0042(7) 0.0016(9) -0.0018(9)
Cl2 0.0161(7) 0.0440(11) 0.0420(10) 0.0032(9) -0.0002(6) 0.0013(7)
P1 0.0188(8) 0.0391(14) 0.0274(8) -0.0002(9) 0.0020(7) -0.0050(8)
N1 0.007(3) 0.022(3) 0.031(3) 0.002(2) 0.002(2) -0.005(2)
N2 0.023(3) 0.021(3) 0.034(3) -0.005(2) 0.001(2) -0.003(2)
C1 0.028(3) 0.005(3) 0.034(3) 0.007(3) -0.004(2) -0.003(2)
C2 0.017(3) 0.016(4) 0.030(4) -0.004(3) -0.001(3) -0.002(3)
C3 0.024(4) 0.018(4) 0.037(4) -0.001(3) -0.002(3) 0.006(3)
C4 0.030(4) 0.012(4) 0.038(4) -0.002(3) 0.008(3) 0.002(3)
C5 0.018(3) 0.005(3) 0.036(4) 0.000(3) 0.003(3) -0.003(3)
C6 0.016(3) 0.031(4) 0.031(4) 0.001(3) 0.001(3) 0.007(3)
C7 0.019(4) 0.024(4) 0.034(4) 0.003(3) -0.001(3) 0.004(3)
C8 0.023(3) 0.037(5) 0.053(5) -0.020(4) -0.001(3) -0.004(3)
C9 0.020(3) 0.045(4) 0.037(4) -0.012(3) 0.002(3) 0.004(4)
C10 0.042(5) 0.007(4) 0.054(5) 0.000(3) -0.001(4) -0.002(3)
C11 0.047(6) 0.058(6) 0.031(4) 0.000(3) -0.001(3) 0.011(5)
C12 0.019(4) 0.023(4) 0.041(4) -0.001(3) 0.006(3) -0.002(3)
C13 0.019(4) 0.037(5) 0.051(4) 0.001(4) -0.001(3) -0.006(3)
C14 0.033(4) 0.031(5) 0.050(5) -0.003(3) 0.016(4) -0.007(3)
C15 0.021(4) 0.014(4) 0.046(4) 0.000(3) 0.004(3) 0.009(3)
C16 0.020(4) 0.049(6) 0.051(5) 0.004(4) 0.007(4) 0.004(3)
C17 0.039(5) 0.027(5) 0.052(5) -0.010(3) 0.000(4) 0.012(4)
C18 0.024(4) 0.034(5) 0.056(5) 0.004(4) -0.003(4) 0.010(3)
C19 0.010(3) 0.020(4) 0.044(4) -0.003(3) 0.006(3) -0.005(2)
C20 0.036(4) 0.045(5) 0.041(4) -0.005(4) 0.014(3) -0.014(4)
C21 0.021(4) 0.042(5) 0.054(5) 0.002(4) 0.003(3) -0.004(3)
C22 0.031(4) 0.029(4) 0.033(4) 0.007(3) -0.001(3) -0.005(3)

loop_
_atom_type_symbol
_atom_type_scat_dispersion_real
_atom_type_scat_dispersion_imag
_atom_type_scat_Cromer_Mann_a1
_atom_type_scat_Cromer_Mann_b1
_atom_type_scat_Cromer_Mann_a2
_atom_type_scat_Cromer_Mann_b2
_atom_type_scat_Cromer_Mann_a3
_atom_type_scat_Cromer_Mann_b3
_atom_type_scat_Cromer_Mann_a4
_atom_type_scat_Cromer_Mann_b4
_atom_type_scat_Cromer_Mann_c
_atom_type_scat_source
C 0.0033 0.0016 2.3100 20.8439 1.0200 10.2075 1.5886 0.5687 0.8650 51.6512 0.2156 'International Tables Vol C 4.2.6.8 and 6.1.1.4'
H 0.0000 0.0000 0.4930 10.5109 0.3229 26.1257 0.1402 3.1424 0.0408 57.7998 0.0030 'International Tables Vol C 4.2.6.8 and 6.1.1.4'
N 0.0061 0.0033 12.2126 0.0057 3.1322 9.8933 2.0125 28.9975 1.1663 0.5826 -11.5290 'International Tables Vol C 4.2.6.8 and 6.1.1.4'
P 0.1023 0.0942 6.4345 1.9067 4.1791 27.1570 1.7800 0.5260 1.4908 68.1645 1.1149 'International Tables Vol C 4.2.6.8 and 6.1.1.4'
Cl 0.1484 0.1585 11.4604 0.0104 7.1964 1.1662 6.2556 18.5194 1.6455 47.7784 -9.5574 'International Tables Vol C 4.2.6.8 and 6.1.1.4'
Pd -0.9988 1.0072 19.3319 0.6987 15.5017 7.9893 5.2954 25.2052 0.6058 76.8986 5.2659 'International Tables Vol C 4.2.6.8 and 6.1.1.4'

loop_
_geom_angle_atom_site_label_1
_geom_angle_atom_site_label_2
_geom_angle_atom_site_label_3
_geom_angle
_geom_angle_publ_flag
Cl1 Pd1 Cl2 88.16(7) yes
Cl1 Pd1 P1 100.18(7) yes
Cl2 Pd1 P1 164.26(8) yes
Cl1 Pd1 C1 167.9(2) yes
Cl2 Pd1 C1 103.8(2) yes
P1 Pd1 C1 67.8(2) yes
Pd1 P1 N1 86.56(18) yes
Pd1 P1 C15 116.5(3) yes
N1 P1 C15 109.5(3) yes
Pd1 P1 C19 115.4(2) yes
N1 P1 C19 109.7(3) yes
C15 P1 C19 115.2(3) yes
P1 N1 C1 98.5(4) yes
P1 N1 C2 128.1(4) yes
C1 N1 C2 133.3(6) yes
C1 N2 C9 124.3(6) yes
C1 N2 C12 114.9(5) yes
C9 N2 C12 120.6(6) yes
N1 C1 N2 125.7(6) yes
N1 C1 Pd1 103.3(5) yes
N2 C1 Pd1 131.0(5) yes
N1 C2 C3 118.7(6) yes
N1 C2 C7 120.3(6) yes
C3 C2 C7 120.8(7) yes
C2 C3 C4 120.0(7) yes
C2 C3 H31 120.6 no
C4 C3 H31 119.4 no
C3 C4 C5 119.8(7) yes
C3 C4 H41 119.4 no
C5 C4 H41 120.8 no
C4 C5 C6 119.5(7) yes
C4 C5 C8 119.4(6) yes
C6 C5 C8 121.0(7) yes
C5 C6 C7 120.8(6) yes
C5 C6 H61 118.9 no
C7 C6 H61 120.3 no
C6 C7 C2 119.0(7) yes
C6 C7 H71 119.7 no
C2 C7 H71 121.3 no
C5 C8 H81 109.9 no
C5 C8 H82 109.5 no
H81 C8 H82 107.9 no
C5 C8 H83 110.1 no
H81 C8 H83 109.9 no
H82 C8 H83 109.5 no
N2 C9 C10 108.7(6) yes
N2 C9 C11 116.6(7) yes
C10 C9 C11 112.4(7) yes
N2 C9 H91 106.8 no
C10 C9 H91 105.5 no
C11 C9 H91 106.2 no
C9 C10 H101 109.6 no
C9 C10 H102 110.4 no
H101 C10 H102 110.5 no
C9 C10 H103 109.7 no
H101 C10 H103 109.3 no
H102 C10 H103 107.4 no
C9 C11 H111 109.8 no
C9 C11 H112 108.9 no
H111 C11 H112 110.5 no
C9 C11 H113 108.9 no
H111 C11 H113 110.2 no
H112 C11 H113 108.4 no
N2 C12 C13 114.4(6) yes
N2 C12 C14 111.8(6) yes
C13 C12 C14 113.2(6) yes
N2 C12 H121 104.5 no
C13 C12 H121 107.3 no
C14 C12 H121 104.6 no
C12 C13 H131 109.2 no
C12 C13 H132 109.0 no
H131 C13 H132 110.1 no
C12 C13 H133 109.6 no
H131 C13 H133 110.0 no
H132 C13 H133 109.0 no
C12 C14 H141 109.8 no
C12 C14 H142 109.8 no
H141 C14 H142 107.3 no
C12 C14 H143 110.4 no
H141 C14 H143 109.8 no
H142 C14 H143 109.6 no
P1 C15 C16 108.1(5) yes
P1 C15 C17 107.8(5) yes
C16 C15 C17 108.5(7) yes
P1 C15 C18 113.7(5) yes
C16 C15 C18 109.5(6) yes
C17 C15 C18 109.2(6) yes
C15 C16 H161 112.6 no
C15 C16 H162 110.3 no
H161 C16 H162 107.8 no
C15 C16 H163 111.0 no
H161 C16 H163 110.1 no
H162 C16 H163 104.7 no
C15 C17 H171 112.6 no
C15 C17 H172 110.8 no
H171 C17 H172 108.3 no
C15 C17 H173 110.9 no
H171 C17 H173 109.2 no
H172 C17 H173 104.7 no
C15 C18 H181 110.6 no
C15 C18 H182 112.1 no
H181 C18 H182 108.6 no
C15 C18 H183 110.7 no
H181 C18 H183 105.7 no
H182 C18 H183 108.8 no
P1 C19 C20 108.3(5) yes
P1 C19 C21 116.3(5) yes
C20 C19 C21 109.2(6) yes
P1 C19 C22 105.2(4) yes
C20 C19 C22 108.3(6) yes
C21 C19 C22 109.2(6) yes
C19 C20 H201 108.4 no
C19 C20 H202 110.3 no
H201 C20 H202 109.6 no
C19 C20 H203 110.1 no
H201 C20 H203 106.1 no
H202 C20 H203 112.3 no
C19 C21 H211 110.8 no
C19 C21 H212 111.6 no
H211 C21 H212 105.8 no
C19 C21 H213 111.7 no
H211 C21 H213 109.1 no
H212 C21 H213 107.5 no
C19 C22 H221 110.6 no
C19 C22 H222 109.8 no
H221 C22 H222 109.3 no
C19 C22 H223 110.5 no
H221 C22 H223 108.5 no
H222 C22 H223 108.1 no

loop_
_geom_bond_atom_site_label_1
_geom_bond_atom_site_label_2
_geom_bond_distance
_geom_bond_publ_flag
Pd1 Cl1 2.3657(18) yes
Pd1 Cl2 2.3956(18) yes
Pd1 P1 2.2052(18) yes
Pd1 C1 2.037(7) yes
P1 N1 1.725(6) yes
P1 C15 1.866(7) yes
P1 C19 1.840(7) yes
N1 C1 1.390(8) yes
N1 C2 1.468(8) yes
N2 C1 1.323(9) yes
N2 C9 1.490(9) yes
N2 C12 1.511(9) yes
C2 C3 1.374(10) yes
C2 C7 1.392(10) yes
C3 C4 1.399(11) yes
C3 H31 0.930 no
C4 C5 1.406(10) yes
C4 H41 0.932 no
C5 C6 1.372(10) yes
C5 C8 1.513(10) yes
C6 C7 1.407(10) yes
C6 H61 0.921 no
C7 H71 0.934 no
C8 H81 0.966 no
C8 H82 0.973 no
C8 H83 0.945 no
C9 C10 1.515(11) yes
C9 C11 1.514(11) yes
C9 H91 0.974 no
C10 H101 0.940 no
C10 H102 0.963 no
C10 H103 0.968 no
C11 H111 0.943 no
C11 H112 0.963 no
C11 H113 0.967 no
C12 C13 1.499(10) yes
C12 C14 1.546(11) yes
C12 H121 0.964 no
C13 H131 0.955 no
C13 H132 0.957 no
C13 H133 0.959 no
C14 H141 0.970 no
C14 H142 0.971 no
C14 H143 0.943 no
C15 C16 1.523(10) yes
C15 C17 1.509(11) yes
C15 C18 1.549(11) yes
C16 H161 0.936 no
C16 H162 0.996 no
C16 H163 0.975 no
C17 H171 0.938 no
C17 H172 0.993 no
C17 H173 0.978 no
C18 H181 0.981 no
C18 H182 0.940 no
C18 H183 0.984 no
C19 C20 1.535(10) yes
C19 C21 1.514(10) yes
C19 C22 1.546(10) yes
C20 H201 0.994 no
C20 H202 0.922 no
C20 H203 0.962 no
C21 H211 0.970 no
C21 H212 0.987 no
C21 H213 0.953 no
C22 H221 0.956 no
C22 H222 0.964 no
C22 H223 0.974 no

loop_
_geom_hbond_atom_site_label_D
_geom_hbond_atom_site_label_H
_geom_hbond_atom_site_label_A
_geom_hbond_angle_DHA
_geom_hbond_distance_DH
_geom_hbond_distance_HA
_geom_hbond_distance_DA
_geom_hbond_publ_flag
C9 H91 C2 140 0.97 2.22 3.034(11) yes
C9 H91 C7 160 0.97 2.51 3.447(11) yes
C21 H212 C3 152 0.99 2.48 3.386(11) yes
